data_9001817
loop_
_publ_author_name
'Smyth, J. R.'
'Kawamoto, T.'
'Jacobsen, S. D.'
'Swope, R. J.'
'Hervig, R. L.'
'Holloway, J. R.'

_publ_section_title
;
 Crystal structure of monoclinic hydrous wadsleyite [beta-(Mg,Fe)2SiO4]
 Note: occupancies of octahedral sites are estimates
;
_journal_name_full 'American Mineralogist'
_journal_page_first 270
_journal_page_last 275
_journal_volume 82
_journal_year 1997
_chemical_formula_sum 'H0.355 Mg3.44 O8 Si1.888'
_chemical_name_mineral Wadsleyite
_space_group_IT_number 12
_space_group_name_Hall '-C 2y (x+1/4,y-1/4,-x+z-1/4)'
_space_group_name_H-M_alt 'C 1 2/m 1 (a+c-1/4,b+1/4,c)'
_symmetry_space_group_name_H-M 'C 1 2/m 1 (a+c-1/4,b+1/4,c)'
_cell_angle_alpha 90
_cell_angle_beta 90.397
_cell_angle_gamma 90
_cell_length_a 5.6715
_cell_length_b 11.582
_cell_length_c 8.258
_cell_formula_units_Z 4
_cell_volume 542.433
_exptl_crystal_density_diffrn 3.245
_cod_original_sg_symbol_H-M 'I 1 2/m 1'
_cod_original_formula_sum 'Mg3.44 Si1.888 H.355 O8'
_cod_database_code 9001817

loop_
_symmetry_equiv_pos_as_xyz
x,y,z
1/2+x,1/2+y,1/2+z
x,1/2-y,z
1/2+x,-y,1/2+z
1/2-x,y,1/2-z
-x,1/2+y,-z
1/2-x,1/2-y,1/2-z
-x,-y,-z

loop_
_atom_site_aniso_label
_atom_site_aniso_U_11
_atom_site_aniso_U_22
_atom_site_aniso_U_33
_atom_site_aniso_U_12
_atom_site_aniso_U_13
_atom_site_aniso_U_23
Mg1 0.02420 0.01170 0.02470 0.00060 0.00330 0.00350
Mg2 0.01630 0.01040 0.01230 0.00000 0.00010 0.00000
Mg3a 0.01390 0.01750 0.01370 0.00000 -0.00150 0.00000
Mg3b 0.01490 0.01670 0.01300 0.00000 0.00190 0.00000
Si1 0.00960 0.00660 0.00880 0.00030 0.00000 -0.00040
O1 0.01200 0.01600 0.01700 0.00000 0.00000 0.00000
O2 0.01500 0.01170 0.01330 0.00000 0.00040 0.00000
O3 0.01600 0.01570 0.01600 0.00020 -0.00080 -0.00010
O4a 0.01340 0.01000 0.01660 0.00040 -0.00060 0.00080
O4b 0.01310 0.00960 0.01590 0.00050 0.00010 0.00000

loop_
_atom_site_label
_atom_site_fract_x
_atom_site_fract_y
_atom_site_fract_z
_atom_site_occupancy
_atom_site_U_iso_or_equiv
Mg1 0.00000 0.00000 0.00000 0.92000 ?
Mg2 0.00120 0.25000 0.97090 0.92000 ?
Mg3a 0.25000 0.12220 0.25000 0.77000 ?
Mg3b 0.75000 0.37830 0.25000 0.83000 ?
Si1 0.00020 0.12123 0.61558 0.92000 ?
Si2 0.49800 0.13700 0.12800 0.02400 0.01400
H1 0.01600 0.25000 0.28500 0.35500 0.05000
O1 -0.00060 0.25000 0.22560 1.00000 ?
O2 -0.00080 0.25000 0.71660 1.00000 ?
O3 0.00070 0.01240 0.74360 1.00000 ?
O4a 0.26010 0.12420 0.99460 1.00000 ?
O4b 0.74120 0.37590 0.99560 1.00000 ?

_database_code_amcsd 0001873
